data_2001953
loop_
_publ_author_name
'Kozawa, K.'
'Uchida, T.'

_publ_section_title
;
 Structure of benzo[<i>a</i>]phenothiazine pentachlorotellurate(IV)
;
_journal_issue 2
_journal_name_full 'Acta Crystallographica Section C'
_journal_page_first 267
_journal_page_last 270
_journal_paper_doi 10.1107/S0108270192005602
_journal_volume 49
_journal_year 1993
_chemical_formula_moiety 'C32 H22 N2 S2,Cl10 Te2'
_chemical_formula_sum 'C32 H22 Cl10 N2 S2 Te2'
_chemical_formula_weight 1108.4
_space_group_crystal_system monoclinic
_space_group_IT_number 14
_space_group_name_Hall '-P 2yab'
_space_group_name_H-M_alt 'P 1 21/a 1'
_cell_angle_alpha 90
_cell_angle_beta 90.40(2)
_cell_angle_gamma 90
_cell_formula_units_Z 2
_cell_length_a 10.975(2)
_cell_length_b 19.937(3)
_cell_length_c 8.742(4)
_cell_volume 1912.8(10)
_diffrn_radiation_type Mo
_diffrn_radiation_wavelength 0.71073
_exptl_absorpt_coefficient_mu 2.37
_exptl_crystal_density_diffrn 1.925
_exptl_crystal_density_meas 1.93
_exptl_crystal_F_000 1068
_cod_data_source_file as1004.cif
_cod_data_source_block as1004_structure_1_of_1
_cod_depositor_comments
;
 Updating space group information and adding the symmetry operation list.

 Antanas Vaitkus,
 2018-06-17
;
_cod_original_cell_volume 1912.9(9)
_cod_original_sg_symbol_H-M 'P 21/a'
_cod_database_code 2001953

loop_
_space_group_symop_id
_space_group_symop_operation_xyz
1 x,y,z
2 -x+1/2,y+1/2,-z
3 -x,-y,-z
4 x+1/2,-y+1/2,z

loop_
_atom_site_label
_atom_site_fract_x
_atom_site_fract_y
_atom_site_fract_z
Te .01938(3) .09661(2) .42976(5)
Cl(1) .0248(2) .13637(9) .7042(2)
Cl(2) -.17610(10) .01710(9) .4859(2)
Cl(3) .0012(2) .06530(10) .1572(2)
Cl(4) .20280(10) .15815(9) .3725(2)
Cl(5) -.10500(10) .18990(8) .3788(2)
S .75140(10) .05370(10) .8962(2)
N .5181(4) -.0066(3) .7594(5)
C(1) .5779(5) -.0441(3) .8608(6)
C(2) .5300(5) -.1101(3) .8971(6)
C(3) .4237(5) -.1353(3) .8298(7)
C(4) .3842(6) -.1982(3) .8648(8)
C(5) .4490(6) -.2391(3) .9685(9)
C(6) .5517(6) -.2140(3) 1.0390(8)
C(7) .5938(5) -.1497(3) 1.0068(7)
C(8) .6986(5) -.1220(3) 1.0805(7)
C(9) .7428(5) -.0622(3) 1.0500(7)
C(10) .6868(5) -.0209(3) .9387(7)
C(11) .6565(5) .0900(3) .7639(6)
C(12) .6851(5) .1527(3) .7069(8)
C(13) .6106(6) .1828(3) .6039(8)
C(14) .5037(6) .1493(3) .5543(8)
C(15) .4742(5) .0880(3) .6051(7)
C(16) .5516(5) .0554(3) .7137(7)
H(N) .438(4) -.031(2) .726(6)
H(3) .371(4) -.105(3) .766(6)
H(4) .316(5) -.221(3) .822(6)
H(5) .424(4) -.292(3) .989(6)
H(6) .594(4) -.249(2) 1.114(6)
H(8) .742(4) -.166(3) 1.169(6)
H(9) .811(4) -.037(3) 1.114(6)
H(12) .753(4) .187(3) .755(6)
H(13) .629(5) .234(3) .564(6)
H(14) .454(4) .183(2) .501(6)
H(15) .403(4) .067(2) .589(6)

loop_
_geom_angle_atom_site_label_1
_geom_angle_atom_site_label_2
_geom_angle_atom_site_label_3
_geom_angle
Cl(1) Te Cl(2) 91.43(6)
Cl(1) Te Cl(3) 175.13(6)
Cl(1) Te Cl(4) 91.34(7)
Cl(1) Te Cl(5) 86.64(6)
Cl(2) Te Cl(3) 88.18(6)
Cl(2) Te Cl(4) 174.76(7)
Cl(2) Te Cl(5) 92.14(6)
C(10) S C(11) 105.4(3)
C(1) N C(16) 125.3(5)
N C(1) C(2) 118.5(5)
N C(1) C(10) 122.4(5)
C(2) C(1) C(10) 119.0(5)
C(1) C(2) C(3) 122.4(5)
C(1) C(2) C(7) 118.2(5)
C(3) C(2) C(7) 119.3(5)
C(2) C(3) C(4) 120.2(6)
C(3) C(4) C(5) 121.2(6)
C(4) C(5) C(6) 119.1(7)
C(5) C(6) C(7) 121.1(6)
C(2) C(7) C(6) 119.0(6)
C(2) C(7) C(8) 118.8(6)
C(6) C(7) C(8) 122.2(6)
Cl(3) Te Cl(4) 89.44(7)
Cl(3) Te Cl(5) 88.52(7)
Cl(4) Te Cl(5) 92.46(7)
C(7) C(8) C(9) 123.8(6)
C(8) C(9) C(10) 120.6(6)
S C(10) C(1) 121.6(4)
S C(10) C(9) 118.9(5)
C(1) C(10) C(9) 119.5(5)
S C(11) C(12) 119.2(5)
S C(11) C(16) 119.7(5)
C(12) C(11) C(16) 121.1(6)
C(11) C(12) C(13) 120.2(6)
C(12) C(13) C(14) 119.4(6)
C(13) C(14) C(15) 122.0(6)
C(14) C(15) C(16) 119.5(6)
N C(16) C(11) 125.4(5)
N C(16) C(15) 116.9(5)
C(11) C(16) C(15) 117.7(5)

loop_
_geom_bond_atom_site_label_1
_geom_bond_atom_site_label_2
_geom_bond_distance
Te Cl(1) 2.527(2)
Te Cl(2) 2.715(2)
Te Cl(3) 2.470(2)
S C(10) 1.690(6)
S C(11) 1.712(6)
N C(1) 1.329(8)
N C(16) 1.351(8)
C(1) C(2) 1.453(8)
C(1) C(10) 1.447(8)
C(2) C(3) 1.396(8)
C(2) C(7) 1.423(8)
C(3) C(4) 1.362(9)
C(4) C(5) 1.408(10)
C(5) C(6) 1.375(10)
Te Cl(4) 2.413(2)
Te Cl(5) 2.349(2)
C(6) C(7) 1.392(9)
C(7) C(8) 1.426(9)
C(8) C(9) 1.315(9)
C(9) C(10) 1.412(9)
C(11) C(12) 1.383(9)
C(11) C(16) 1.410(8)
C(12) C(13) 1.352(10)
C(13) C(14) 1.415(10)
C(14) C(15) 1.341(9)
C(15) C(16) 1.426(9)
